data_7708268
loop_
_publ_author_name
'Hu, Jun-Jie'
'Li, Yu-Guang'
'Wen, He-Rui'
'Liu, Sui-Jun'
'Peng, Yan'
'Liu, Cai-Ming'

_publ_section_title
;
 Family of Lanthanide Metal-Organic Frameworks Based on Redox-Active
 Tetrathiafulvalene-Dicarboxylic Ligand Showing Slow Relaxation of
 Magnetisation and Electronic Conductivity
;
_journal_name_full 'Dalton Transactions'
_journal_paper_doi 10.1039/D1DT01851E
_journal_year 2021
_chemical_formula_moiety 'C60 H44 Dy4 N4 O30 S24, 4(C3 H7 N O)'
_chemical_formula_sum 'C72 H74 Dy4 N8 O34 S24'
_chemical_formula_weight 3014.83
_space_group_crystal_system monoclinic
_space_group_IT_number 14
_space_group_name_Hall '-P 2yn'
_space_group_name_H-M_alt 'P 1 21/n 1'
_atom_sites_solution_hydrogens mixed
_audit_creation_date 2020-10-29
_audit_creation_method
;
Olex2 1.3
(compiled 2020.07.31 svn.rc2a77460 for OlexSys, GUI svn.r6145)
;
_audit_update_record
;
2020-11-09 deposited with the CCDC.	2021-09-08 downloaded from the CCDC.
;
_cell_angle_alpha 90
_cell_angle_beta 103.218(3)
_cell_angle_gamma 90
_cell_formula_units_Z 4
_cell_length_a 17.6503(5)
_cell_length_b 23.0251(6)
_cell_length_c 26.1975(7)
_cell_measurement_reflns_used 13747
_cell_measurement_temperature 293(2)
_cell_measurement_theta_max 28.9710
_cell_measurement_theta_min 3.5760
_cell_volume 10364.6(5)
_computing_cell_refinement 'CrysAlisPro 1.171.39.46 (Rigaku OD, 2018)'
_computing_data_collection 'CrysAlisPro 1.171.39.46 (Rigaku OD, 2018)'
_computing_data_reduction 'CrysAlisPro 1.171.39.46 (Rigaku OD, 2018)'
_computing_molecular_graphics 'Olex2 1.3 (Dolomanov et al., 2009)'
_computing_publication_material 'Olex2 1.3 (Dolomanov et al., 2009)'
_computing_structure_refinement 'SHELXL 2018/3 (Sheldrick, 2015)'
_computing_structure_solution 'SHELXT 2014/5 (Sheldrick, 2014)'
_diffrn_ambient_temperature 293(2)
_diffrn_measured_fraction_theta_full 0.998
_diffrn_measured_fraction_theta_max 0.845
_diffrn_measurement_device_type 'SuperNova, Single source at offset/far, EosS2'
_diffrn_radiation_type MoK\a
_diffrn_radiation_wavelength 0.71073
_diffrn_reflns_av_R_equivalents 0.0264
_diffrn_reflns_av_unetI/netI 0.0464
_diffrn_reflns_Laue_measured_fraction_full 0.998
_diffrn_reflns_Laue_measured_fraction_max 0.845
_diffrn_reflns_limit_h_max 24
_diffrn_reflns_limit_h_min -22
_diffrn_reflns_limit_k_max 28
_diffrn_reflns_limit_k_min -31
_diffrn_reflns_limit_l_max 15
_diffrn_reflns_limit_l_min -35
_diffrn_reflns_number 51030
_diffrn_reflns_point_group_measured_fraction_full 0.998
_diffrn_reflns_point_group_measured_fraction_max 0.845
_diffrn_reflns_theta_full 25.242
_diffrn_reflns_theta_max 29.365
_diffrn_reflns_theta_min 3.315
_exptl_absorpt_coefficient_mu 3.416
_exptl_crystal_density_diffrn 1.932
_exptl_crystal_description block
_exptl_crystal_F_000 5928
_exptl_crystal_size_max 0.24
_exptl_crystal_size_mid 0.22
_exptl_crystal_size_min 0.21
_refine_diff_density_max 3.165
_refine_diff_density_min -3.070
_refine_diff_density_rms 0.190
_refine_ls_extinction_method none
_refine_ls_goodness_of_fit_ref 1.049
_refine_ls_hydrogen_treatment constr
_refine_ls_matrix_type full
_refine_ls_number_parameters 1297
_refine_ls_number_reflns 24102
_refine_ls_number_restraints 5814
_refine_ls_restrained_S_all 0.994
_refine_ls_R_factor_all 0.0846
_refine_ls_R_factor_gt 0.0539
_refine_ls_shift/su_max 0.004
_refine_ls_shift/su_mean 0.000
_refine_ls_structure_factor_coef Fsqd
_refine_ls_weighting_details 'w=1/[\s^2^(Fo^2^)+(0.0567P)^2^+76.6154P] where P=(Fo^2^+2Fc^2^)/3'
_refine_ls_weighting_scheme calc
_refine_ls_wR_factor_gt 0.1279
_refine_ls_wR_factor_ref 0.1489
_reflns_Friedel_coverage 0.000
_reflns_number_gt 17037
_reflns_number_total 24102
_reflns_threshold_expression 'I > 2\s(I)'
_cod_data_source_file d1dt01851e2.cif
_cod_data_source_block 1-Dy
_cod_database_code 7708268
_shelx_shelxl_version_number 2018/3
_shelx_space_group_comment
;
The symmetry employed for this shelxl refinement is uniquely defined
by the following loop, which should always be used as a source of
symmetry information in preference to the above space-group names.
They are only intended as comments.
;
_olex2_refinement_description
;
1. Fixed Uiso
 At 1.2 times of:
  All C(H) groups
 At 1.5 times of:
  All C(H,H,H) groups, All O(H,H) groups
2. Uiso/Uaniso restraints and constraints
C1 \\sim C2 \\sim C3 \\sim C4 \\sim C5 \\sim C6 \\sim C8 \\sim C7 \\sim C9
\\sim C10 \\sim C11 \\sim C12 \\sim C13 \\sim C15 \\sim C14 \\sim C16 \\sim C18
\\sim C17 \\sim C19 \\sim C01K \\sim C01O \\sim C01P \\sim C01Q \\sim C01S
\\sim C01T \\sim C01U \\sim C01V \\sim C01W \\sim C01X \\sim C01Y \\sim C01Z
\\sim C020 \\sim C20 \\sim C021 \\sim C21 \\sim C022 \\sim C023 \\sim C024
\\sim C025 \\sim C026 \\sim C028 \\sim C029 \\sim C02A \\sim C02B \\sim C02C
\\sim C02E \\sim C02F \\sim C02G \\sim C02H \\sim C02I \\sim C02J \\sim C02K
\\sim C02L \\sim C02M \\sim C02O \\sim C02P \\sim C02Q \\sim C02R \\sim C02T
\\sim C02U \\sim C02V \\sim C02X \\sim C02Z \\sim C031 \\sim C032 \\sim C033
\\sim C034 \\sim C035 \\sim C036 \\sim C037 \\sim C03A \\sim C03G: within 10A
with sigma of 0.01 and sigma for terminal atoms of 0.02 within 10A
Uanis(C1) \\sim Ueq, Uanis(O8) \\sim Ueq, Uanis(C14) \\sim Ueq, Uanis(C20)
\\sim Ueq, Uanis(C21) \\sim Ueq: with sigma of 0.01 and sigma for terminal
atoms of 0.02
Uanis(C2) \\sim Ueq, Uanis(C03G) \\sim Ueq, Uanis(C4) \\sim Ueq, Uanis(N7)
\\sim Ueq: with sigma of 0.01 and sigma for terminal atoms of 0.005
Uanis(C5) \\sim Ueq, Uanis(C03A) \\sim Ueq, Uanis(C6) \\sim Ueq, Uanis(N6)
\\sim Ueq: with sigma of 0.01 and sigma for terminal atoms of 0.005
3.a Rotating group:
 O01H(H01A,H01B), O01J(H01C,H01D)
3.b Aromatic/amide H refined with riding coordinates:
 C1(H1), C15(H15), C19(H19), C21(H21), C02B(H02B), C02H(H02H), C02M(H02M),
 C02O(H02O), C02P(H02P), C02R(H02R), C02U(H02U), C02V(H02V), C031(H031),
 C033(H033), C034(H034), C035(H035), C036(H036), C037(H037), C03A(H03A),
 C03G(H03G)
3.c Idealised Me refined as rotating group:
 C2(H2A,H2B,H2C), C3(H3A,H3B,H3C), C4(H4A,H4B,H4C), C5(H5A,H5B,H5C), C6(H6A,
 H6B,H6C), C8(H8A,H8B,H8C), C7(H7A,H7B,H7C), C9(H9A,H9B,H9C), C10(H10A,H10B,
 H10C), C12(H12A,H12B,H12C), C13(H13A,H13B,H13C), C14(H14A,H14B,H14C), C16(H16A,
 H16B,H16C), C18(H18A,H18B,H18C), C17(H17A,H17B,H17C), C20(H20A,H20B,H20C)
;
_olex2_submission_special_instructions 'No special instructions were received'

loop_
_space_group_symop_operation_xyz
'x, y, z'
'-x+1/2, y+1/2, -z+1/2'
'-x, -y, -z'
'x-1/2, -y-1/2, z-1/2'

loop_
_atom_site_label
_atom_site_type_symbol
_atom_site_fract_x
_atom_site_fract_y
_atom_site_fract_z
_atom_site_U_iso_or_equiv
_atom_site_adp_type
_atom_site_occupancy
_atom_site_site_symmetry_order
_atom_site_calc_flag
_atom_site_refinement_flags_posn
_atom_site_refinement_flags_adp
_atom_site_refinement_flags_occupancy
_atom_site_disorder_assembly
_atom_site_disorder_group
Dy01 Dy 0.39211(2) 0.09037(2) 0.75192(2) 0.02027(8) Uani 1 1 d . . . . .
C1 C 0.2496(6) 0.4071(4) -0.1021(4) 0.0515(13) Uani 1 1 d . U . . .
H1 H 0.217994 0.400881 -0.078639 0.062 Uiso 1 1 calc R U . . .
S1 S 0.26966(11) 0.29951(10) 0.44173(7) 0.0347(4) Uani 1 1 d . . . . .
N1 N 0.7605(5) -0.0081(3) 0.7541(3) 0.055(2) Uani 1 1 d . . . . .
O1 O 0.5223(3) 0.4402(3) 0.29812(19) 0.0428(15) Uani 1 1 d . . . . .
Dy02 Dy 0.61890(2) 0.16163(2) 0.74920(2) 0.02028(8) Uani 1 1 d . . . . .
N2 N 0.3208(6) 0.3988(4) -0.0881(5) 0.077(3) Uani 1 1 d . . . . .
C2 C 0.5727(7) 0.6705(5) 0.2796(5) 0.079(2) Uani 1 1 d . U . . .
H2A H 0.533769 0.683633 0.297180 0.118 Uiso 1 1 calc R U . . .
H2B H 0.579384 0.698976 0.254167 0.118 Uiso 1 1 calc R U . . .
H2C H 0.621080 0.665070 0.304692 0.118 Uiso 1 1 calc R U . . .
O2 O 0.5216(3) 0.3069(2) 0.31772(19) 0.0341(12) Uani 1 1 d . . . . .
Dy03 Dy 0.40582(2) 0.32764(2) 0.25549(2) 0.01990(8) Uani 1 1 d . . . . .
C3 C 0.2032(6) 0.2653(5) 0.7000(4) 0.0631(19) Uani 1 1 d . U . . .
H3A H 0.153973 0.283136 0.699827 0.095 Uiso 1 1 calc R U . . .
H3B H 0.194708 0.228093 0.683154 0.095 Uiso 1 1 calc R U . . .
H3C H 0.232120 0.289617 0.681514 0.095 Uiso 1 1 calc R U . . .
N3 N 0.2463(5) 0.2580(3) 0.7531(3) 0.055(2) Uani 1 1 d . . . . .
O3 O 0.4199(4) 0.2270(3) 0.2573(3) 0.067(2) Uani 1 1 d . . . . .
Dy04 Dy 0.60629(2) 0.42733(2) 0.24481(2) 0.01967(8) Uani 1 1 d . . . . .
N4 N 0.8374(5) 0.3506(4) 0.9118(4) 0.065(2) Uani 1 1 d . . . . .
C4 C 0.4804(7) 0.6185(5) 0.2146(5) 0.0745(19) Uani 1 1 d . U . . .
H4A H 0.444528 0.645539 0.224065 0.112 Uiso 1 1 calc R U . . .
H4B H 0.457425 0.580479 0.210573 0.112 Uiso 1 1 calc R U . . .
H4C H 0.492120 0.630344 0.182121 0.112 Uiso 1 1 calc R U . . .
O4 O 0.4906(3) 0.3170(3) 0.2026(2) 0.0396(14) Uani 1 1 d . . . . .
S005 S 0.25390(11) 0.03674(10) 0.93748(7) 0.0370(5) Uani 1 1 d . . . . .
N5 N 0.6846(6) 0.3568(4) 0.5913(4) 0.072(3) Uani 1 1 d . . . . .
O5 O 0.4897(3) 0.4464(2) 0.1825(2) 0.0351(12) Uani 1 1 d . . . . .
C5 C 0.5251(6) 0.1365(5) 0.2801(4) 0.0668(18) Uani 1 1 d . U . . .
H5A H 0.521957 0.125213 0.314830 0.100 Uiso 1 1 calc R U . . .
H5B H 0.544998 0.175371 0.280842 0.100 Uiso 1 1 calc R U . . .
H5C H 0.559350 0.110484 0.267564 0.100 Uiso 1 1 calc R U . . .
S006 S 0.76131(11) 0.21042(11) 0.56333(7) 0.0389(5) Uani 1 1 d . . . . .
C6 C 0.4242(7) 0.0789(5) 0.2246(5) 0.070(2) Uani 1 1 d . U . . .
H6A H 0.458128 0.065859 0.203088 0.106 Uiso 1 1 calc R U . . .
H6B H 0.371969 0.081736 0.203694 0.106 Uiso 1 1 calc R U . . .
H6C H 0.425581 0.051784 0.252591 0.106 Uiso 1 1 calc R U . . .
O6 O 0.2184(7) 0.4250(4) -0.1508(4) 0.113(4) Uani 1 1 d . . . . .
N6 N 0.4489(6) 0.1341(4) 0.2457(4) 0.074(3) Uani 1 1 d . U . . .
S008 S 0.25394(11) 0.55416(10) -0.05858(7) 0.0356(5) Uani 1 1 d . . . . .
O8 O 0.3008(10) -0.0797(6) 0.8216(6) 0.185(6) Uani 1 1 d . U . . .
N8 N 0.3280(7) -0.1066(5) 0.9077(5) 0.091(3) Uani 1 1 d . . . . .
C8 C 0.7667(7) -0.0532(5) 0.7171(4) 0.070(2) Uani 1 1 d . U . . .
H8A H 0.818077 -0.052913 0.710710 0.105 Uiso 1 1 calc R U . . .
H8B H 0.729185 -0.046427 0.684804 0.105 Uiso 1 1 calc R U . . .
H8C H 0.756824 -0.090167 0.731185 0.105 Uiso 1 1 calc R U . . .
N7 N 0.5489(6) 0.6172(4) 0.2539(4) 0.082(3) Uani 1 1 d . U . . .
O7 O 0.7084(7) 0.3267(4) 0.6756(4) 0.108(3) Uani 1 1 d . . . . .
C7 C 0.2388(7) 0.3010(5) 0.7911(4) 0.069(2) Uani 1 1 d . U . . .
H7A H 0.251126 0.338532 0.779114 0.104 Uiso 1 1 calc R U . . .
H7B H 0.273996 0.292268 0.823899 0.104 Uiso 1 1 calc R U . . .
H7C H 0.186398 0.301196 0.795631 0.104 Uiso 1 1 calc R U . . .
S009 S 0.42656(11) 0.01346(10) 1.08626(7) 0.0376(5) Uani 1 1 d . . . . .
C9 C 0.8007(6) -0.0137(5) 0.8078(4) 0.066(2) Uani 1 1 d . U . . .
H9A H 0.774395 -0.041701 0.824762 0.099 Uiso 1 1 calc R U . . .
H9B H 0.801567 0.023140 0.825011 0.099 Uiso 1 1 calc R U . . .
H9C H 0.853036 -0.026446 0.809661 0.099 Uiso 1 1 calc R U . . .
S00A S 0.54795(13) 0.04488(10) 0.57509(8) 0.0414(5) Uani 1 1 d . . . . .
S00B S 0.46511(13) 0.21041(11) -0.07263(8) 0.0431(5) Uani 1 1 d . . . . .
S00C S 0.59352(12) 0.18924(12) 0.52273(7) 0.0442(6) Uani 1 1 d . . . . .
S00D S 0.44080(12) 0.26454(10) 0.58843(8) 0.0421(5) Uani 1 1 d . . . . .
S00E S 0.42467(12) 0.55488(12) -0.02093(8) 0.0462(6) Uani 1 1 d . . . . .
S00F S 0.41758(12) 0.07202(11) 0.97636(8) 0.0456(6) Uani 1 1 d . . . . .
S00G S 0.41421(12) 0.51044(11) 0.09111(8) 0.0459(6) Uani 1 1 d . . . . .
S00H S 0.42683(13) -0.04546(11) 0.54482(8) 0.0460(6) Uani 1 1 d . . . . .
S00I S 0.59902(12) 0.24509(11) 0.41170(8) 0.0458(6) Uani 1 1 d . . . . .
S00J S 0.57195(13) 0.29895(11) 0.07643(8) 0.0466(6) Uani 1 1 d . . . . .
S00K S 0.44182(14) 0.21549(12) 0.04934(9) 0.0507(6) Uani 1 1 d . . . . .
S00L S 0.26426(12) -0.02841(12) 1.05296(9) 0.0513(6) Uani 1 1 d . . . . .
S00M S 0.44328(14) 0.45685(12) 0.42565(8) 0.0488(6) Uani 1 1 d . . . . .
S00N S 0.59210(15) 0.29617(12) -0.04339(9) 0.0548(7) Uani 1 1 d . . . . .
S00O S 0.44011(13) 0.30989(13) 0.47688(8) 0.0563(7) Uani 1 1 d . . . . .
S00P S 0.27324(12) 0.23594(13) 0.55915(9) 0.0553(7) Uani 1 1 d . . . . .
S00Q S 0.57636(15) 0.53753(13) 0.45309(9) 0.0567(7) Uani 1 1 d . . . . .
S00R S 0.24379(13) 0.49703(14) 0.05720(9) 0.0573(7) Uani 1 1 d . . . . .
S00S S 0.76692(13) 0.27046(15) 0.44938(10) 0.0652(9) Uani 1 1 d . . . . .
O00T O 0.4401(3) 0.1584(2) 0.70406(19) 0.0328(12) Uani 1 1 d . . . . .
O00U O 0.5420(3) 0.2106(2) -0.20222(18) 0.0287(11) Uani 1 1 d . . . . .
O00V O 0.4679(3) 0.0411(2) 0.70323(19) 0.0322(12) Uani 1 1 d . . . . .
O00W O 0.5209(3) -0.0397(2) 1.17933(18) 0.0301(11) Uani 1 1 d . . . . .
O00X O 0.3093(3) 0.5508(3) -0.19514(19) 0.0361(13) Uani 1 1 d . . . . .
O00Y O 0.5312(3) 0.2113(2) 0.68054(19) 0.0315(12) Uani 1 1 d . . . . .
O00Z O 0.3832(3) 0.4111(2) 0.2057(2) 0.0360(13) Uani 1 1 d . . . . .
O010 O 0.4440(3) 0.1616(2) -0.17938(19) 0.0292(11) Uani 1 1 d . . . . .
C10 C 0.8875(7) 0.3453(5) 0.8781(5) 0.075(2) Uani 1 1 d . U . . .
H10A H 0.908599 0.382758 0.873038 0.112 Uiso 1 1 calc R U . . .
H10B H 0.859330 0.330417 0.844945 0.112 Uiso 1 1 calc R U . . .
H10C H 0.929055 0.319225 0.893006 0.112 Uiso 1 1 calc R U . . .
O011 O 0.5669(3) 0.0904(2) 0.68179(19) 0.0305(11) Uani 1 1 d . . . . .
C11 C 0.4172(5) 0.4386(4) 0.1762(3) 0.0365(10) Uani 1 1 d . U . . .
O012 O 0.6270(3) 0.3448(2) 0.2956(2) 0.0379(13) Uani 1 1 d . . . . .
C12 C 0.8691(7) 0.3643(5) 0.9664(5) 0.070(3) Uani 1 1 d . U . . .
H12A H 0.909326 0.337002 0.980942 0.105 Uiso 1 1 calc R U . . .
H12B H 0.828546 0.362261 0.985254 0.105 Uiso 1 1 calc R U . . .
H12C H 0.890471 0.402840 0.969118 0.105 Uiso 1 1 calc R U . . .
O013 O 0.3206(3) 0.3051(3) 0.30370(19) 0.0380(13) Uani 1 1 d . . . . .
C13 C 0.3696(7) -0.1185(5) 0.9603(5) 0.076(2) Uani 1 1 d . U . . .
H13A H 0.337802 -0.108371 0.984227 0.114 Uiso 1 1 calc R U . . .
H13B H 0.416666 -0.096117 0.968281 0.114 Uiso 1 1 calc R U . . .
H13C H 0.382135 -0.159131 0.963760 0.114 Uiso 1 1 calc R U . . .
O015 O 0.5935(3) 0.3539(2) 0.1797(2) 0.0339(12) Uani 1 1 d . . . . .
C15 C 0.7613(6) 0.3419(4) 0.8946(4) 0.0517(14) Uani 1 1 d . U . . .
H15 H 0.729429 0.346299 0.918108 0.062 Uiso 1 1 calc R U . . .
C14 C 0.3779(7) 0.4033(5) -0.1140(5) 0.071(2) Uani 1 1 d . U . . .
H14A H 0.403161 0.366373 -0.114008 0.107 Uiso 1 1 calc R U . . .
H14B H 0.415143 0.431669 -0.097140 0.107 Uiso 1 1 calc R U . . .
H14C H 0.356254 0.415092 -0.149534 0.107 Uiso 1 1 calc R U . . .
O016 O 0.4311(3) -0.0941(2) 1.20264(19) 0.0329(12) Uani 1 1 d . . . . .
C16 C 0.3582(7) 0.3833(5) -0.0322(4) 0.069(2) Uani 1 1 d . U . . .
H16A H 0.320201 0.385874 -0.011277 0.104 Uiso 1 1 calc R U . . .
H16B H 0.400031 0.409834 -0.018876 0.104 Uiso 1 1 calc R U . . .
H16C H 0.378175 0.344452 -0.030800 0.104 Uiso 1 1 calc R U . . .
O018 O 0.4212(3) 0.4011(2) 0.3216(2) 0.0384(13) Uani 1 1 d . . . . .
C18 C 0.6364(6) 0.3710(5) 0.5416(4) 0.0643(17) Uani 1 1 d . U . . .
H18A H 0.629369 0.412365 0.539062 0.096 Uiso 1 1 calc R U . . .
H18B H 0.586772 0.352461 0.537818 0.096 Uiso 1 1 calc R U . . .
H18C H 0.660666 0.357894 0.514429 0.096 Uiso 1 1 calc R U . . .
C17 C 0.7662(6) 0.3644(5) 0.5955(4) 0.0622(18) Uani 1 1 d . U . . .
H17A H 0.778020 0.356848 0.562105 0.093 Uiso 1 1 calc R U . . .
H17B H 0.794720 0.337882 0.621096 0.093 Uiso 1 1 calc R U . . .
H17C H 0.780706 0.403538 0.606036 0.093 Uiso 1 1 calc R U . . .
O019 O 0.7037(3) 0.1713(3) 0.6953(2) 0.0411(14) Uani 1 1 d . . . . .
C19 C 0.6596(6) 0.3381(4) 0.6303(4) 0.0486(11) Uani 1 1 d . U . . .
H19 H 0.606473 0.332329 0.626886 0.058 Uiso 1 1 calc R U . . .
O01B O 0.2103(3) 0.3206(2) 0.3290(2) 0.0324(12) Uani 1 1 d . . . . .
O01C O 0.1997(3) 0.5740(2) -0.17135(19) 0.0328(12) Uani 1 1 d . . . . .
O01D O 0.1973(3) 0.0446(2) 0.8215(2) 0.0354(13) Uani 1 1 d . . . . .
O01E O 0.3052(3) 0.0790(3) 0.8041(2) 0.0420(15) Uani 1 1 d . . . . .
O01F O 0.8154(3) 0.1997(3) 0.67902(19) 0.0351(13) Uani 1 1 d . . . . .
O01H O 0.6553(3) 0.2655(2) 0.7524(2) 0.0428(14) Uani 1 1 d . . . . .
H01A H 0.674923 0.273515 0.726451 0.064 Uiso 1 1 d R U . . .
H01B H 0.692053 0.271689 0.779211 0.064 Uiso 1 1 d R U . . .
O01I O 0.7087(3) 0.0780(3) 0.7664(3) 0.0465(15) Uani 1 1 d . . . . .
O01J O 0.3543(4) -0.0137(3) 0.7474(2) 0.0489(15) Uani 1 1 d . . . . .
H01C H 0.314494 -0.018833 0.761119 0.073 Uiso 1 1 d R U . . .
H01D H 0.337407 -0.024097 0.715056 0.073 Uiso 1 1 d R U . . .
C01K C 0.4631(5) 0.1935(4) 0.6748(3) 0.0353(10) Uani 1 1 d . U . . .
O01L O 0.3007(4) 0.1737(2) 0.7363(3) 0.0497(16) Uani 1 1 d . . . . .
O01M O 0.5928(4) 0.5284(3) 0.2407(3) 0.068(2) Uani 1 1 d . . . . .
C01O C 0.7439(5) 0.1889(4) 0.6652(3) 0.0350(10) Uani 1 1 d . U . . .
C01P C 0.5004(4) 0.1972(3) -0.1714(3) 0.0296(12) Uani 1 1 d . U . . .
C01Q C 0.2666(4) 0.0595(4) 0.8346(3) 0.0329(11) Uani 1 1 d . U . . .
C01S C 0.2818(5) 0.3110(4) 0.3382(3) 0.0347(9) Uani 1 1 d . U . . .
C01T C 0.4530(4) -0.0590(3) 1.1728(3) 0.0302(13) Uani 1 1 d . U . . .
C01U C 0.5355(5) 0.3217(4) 0.1721(3) 0.0363(10) Uani 1 1 d . U . . .
C01V C 0.5107(5) 0.0553(4) 0.6733(3) 0.0362(10) Uani 1 1 d . U . . .
C01W C 0.2697(4) 0.5610(4) -0.1618(3) 0.0321(12) Uani 1 1 d . U . . .
C01X C 0.5932(5) 0.3169(4) 0.3253(3) 0.0365(10) Uani 1 1 d . U . . .
C01Y C 0.4793(5) 0.4344(4) 0.3287(3) 0.0371(10) Uani 1 1 d . U . . .
C01Z C 0.3239(5) 0.3064(4) 0.3937(3) 0.0357(9) Uani 1 1 d . U . . .
C020 C 0.3951(4) -0.0388(3) 1.1252(3) 0.0319(13) Uani 1 1 d . U . . .
C20 C 0.2421(7) -0.1117(5) 0.8981(5) 0.076(2) Uani 1 1 d . U . . .
H20A H 0.226242 -0.149305 0.883801 0.114 Uiso 1 1 calc R U . . .
H20B H 0.218287 -0.082242 0.873656 0.114 Uiso 1 1 calc R U . . .
H20C H 0.226252 -0.106705 0.930483 0.114 Uiso 1 1 calc R U . . .
C021 C 0.7057(5) 0.1930(4) 0.6087(3) 0.0356(10) Uani 1 1 d . U . . .
C21 C 0.3559(6) -0.0895(5) 0.8724(4) 0.0550(13) Uani 1 1 d . U . . .
H21 H 0.409013 -0.082874 0.876936 0.066 Uiso 1 1 calc R U . . .
C022 C 0.4995(5) 0.4681(4) 0.3785(3) 0.0373(10) Uani 1 1 d . U . . .
C023 C 0.3105(4) 0.5559(4) -0.1057(3) 0.0332(11) Uani 1 1 d . U . . .
C024 C 0.5154(5) 0.2878(4) 0.1228(3) 0.0355(10) Uani 1 1 d . U . . .
C025 C 0.4942(5) 0.0252(4) 0.6215(3) 0.0356(10) Uani 1 1 d . U . . .
C026 C 0.4051(5) 0.2157(4) 0.6281(3) 0.0370(9) Uani 1 1 d . U . . .
C028 C 0.5185(4) 0.2277(4) -0.1196(3) 0.0336(11) Uani 1 1 d . U . . .
C029 C 0.5214(5) 0.2551(4) -0.0222(3) 0.0367(11) Uani 1 1 d . U . . .
C02A C 0.3677(5) 0.4653(4) 0.1282(3) 0.0367(10) Uani 1 1 d . U . . .
C02B C 0.3879(5) 0.5558(4) -0.0877(3) 0.0374(12) Uani 1 1 d . U . . .
H02B H 0.420967 0.556233 -0.110672 0.045 Uiso 1 1 calc R U . . .
C02C C 0.3063(4) 0.0573(4) 0.8909(3) 0.0339(11) Uani 1 1 d . U . . .
C02E C 0.6425(5) 0.2921(4) 0.3740(3) 0.0372(10) Uani 1 1 d . U . . .
C02F C 0.3407(5) 0.0110(4) 1.0365(3) 0.0351(13) Uani 1 1 d . U . . .
C02G C 0.3368(5) 0.0361(4) 0.9903(3) 0.0354(13) Uani 1 1 d . U . . .
C02H C 0.4391(5) -0.0151(4) 0.6063(3) 0.0390(11) Uani 1 1 d . U . . .
H02H H 0.407764 -0.026512 0.628645 0.047 Uiso 1 1 calc R U . . .
C02I C 0.6800(5) 0.2163(4) 0.5097(3) 0.0381(10) Uani 1 1 d . U . . .
C02J C 0.3304(5) 0.5204(4) 0.0406(3) 0.0384(11) Uani 1 1 d . U . . .
C02K C 0.5126(5) 0.2557(4) 0.0266(3) 0.0376(11) Uani 1 1 d . U . . .
C02L C 0.3524(5) 0.2903(4) 0.4932(3) 0.0372(10) Uani 1 1 d . U . . .
C02M C 0.7194(5) 0.0381(4) 0.7387(4) 0.0446(11) Uani 1 1 d . U . . .
H02M H 0.696083 0.040779 0.703154 0.054 Uiso 1 1 calc R U . . .
C02O C 0.6299(5) 0.1840(4) 0.5894(3) 0.0384(10) Uani 1 1 d . U . . .
H02O H 0.597230 0.175041 0.611574 0.046 Uiso 1 1 calc R U . . .
C02P C 0.4573(5) 0.2502(4) 0.1097(3) 0.0381(10) Uani 1 1 d . U . . .
H02P H 0.425181 0.242570 0.132548 0.046 Uiso 1 1 calc R U . . .
C02Q C 0.3342(5) 0.5413(4) -0.0062(3) 0.0372(11) Uani 1 1 d . U . . .
C02R C 0.3802(5) 0.0735(4) 0.9092(3) 0.0373(11) Uani 1 1 d . U . . .
H02R H 0.410755 0.085233 0.886510 0.045 Uiso 1 1 calc R U . . .
C02T C 0.4942(5) -0.0002(4) 0.5247(3) 0.0387(10) Uani 1 1 d . U . . .
C02U C 0.3221(5) -0.0568(4) 1.1101(3) 0.0374(14) Uani 1 1 d . U . . .
H02U H 0.302326 -0.084197 1.129700 0.045 Uiso 1 1 calc R U . . .
C02V C 0.5763(5) 0.2654(4) -0.1047(3) 0.0367(12) Uani 1 1 d . U . . .
H02V H 0.607962 0.275039 -0.127355 0.044 Uiso 1 1 calc R U . . .
C02X C 0.3536(5) 0.2678(4) 0.5400(3) 0.0377(10) Uani 1 1 d . U . . .
C02Z C 0.6822(5) 0.2402(4) 0.4637(3) 0.0392(10) Uani 1 1 d . U . . .
O030 O 0.7306(6) 0.3280(4) 0.8482(4) 0.102(3) Uani 1 1 d . . . . .
C031 C 0.3297(5) 0.2032(4) 0.6149(3) 0.0394(10) Uani 1 1 d . U . . .
H031 H 0.307729 0.177671 0.634879 0.047 Uiso 1 1 calc R U . . .
C032 C 0.5043(5) 0.4993(4) 0.4750(3) 0.0383(10) Uani 1 1 d . U . . .
C033 C 0.4002(5) 0.3105(4) 0.4102(3) 0.0408(10) Uani 1 1 d . U . . .
H033 H 0.431853 0.313670 0.386418 0.049 Uiso 1 1 calc R U . . .
C034 C 0.5590(5) 0.5037(4) 0.3923(3) 0.0407(10) Uani 1 1 d . U . . .
H034 H 0.591581 0.510668 0.369634 0.049 Uiso 1 1 calc R U . . .
C035 C 0.7182(5) 0.3030(4) 0.3916(3) 0.0405(10) Uani 1 1 d . U . . .
H035 H 0.744186 0.327642 0.373187 0.049 Uiso 1 1 calc R U . . .
C036 C 0.2914(5) 0.4590(4) 0.1122(3) 0.0403(10) Uani 1 1 d . U . . .
H036 H 0.264096 0.434728 0.129945 0.048 Uiso 1 1 calc R U . . .
C037 C 0.2891(5) 0.2119(4) 0.7652(4) 0.0447(11) Uani 1 1 d . U . . .
H037 H 0.313745 0.207816 0.800409 0.054 Uiso 1 1 calc R U . . .
C03A C 0.4030(5) 0.1798(4) 0.2413(3) 0.0445(11) Uani 1 1 d . U . . .
H03A H 0.351541 0.174261 0.223595 0.053 Uiso 1 1 calc R U . . .
C03G C 0.6000(6) 0.5734(4) 0.2587(4) 0.0497(11) Uani 1 1 d . U . . .
H03G H 0.648751 0.581090 0.279970 0.060 Uiso 1 1 calc R U . . .

loop_
_atom_site_aniso_label
_atom_site_aniso_U_11
_atom_site_aniso_U_22
_atom_site_aniso_U_33
_atom_site_aniso_U_23
_atom_site_aniso_U_13
_atom_site_aniso_U_12
Dy01 0.02209(16) 0.02994(17) 0.00870(14) 0.00089(12) 0.00337(11) -0.00127(12)
C1 0.051(2) 0.058(2) 0.043(2) -0.002(2) 0.006(2) 0.002(2)
S1 0.0308(9) 0.0554(13) 0.0174(9) 0.0107(8) 0.0046(7) 0.0099(9)
N1 0.070(6) 0.032(4) 0.070(6) 0.001(4) 0.029(5) 0.009(4)
O1 0.036(3) 0.081(4) 0.015(3) -0.005(3) 0.011(2) 0.014(3)
Dy02 0.02144(15) 0.03051(17) 0.00881(14) 0.00039(12) 0.00332(11) -0.00091(12)
N2 0.059(6) 0.055(6) 0.123(10) -0.004(6) 0.035(6) 0.004(5)
C2 0.081(3) 0.077(3) 0.071(3) -0.004(3) 0.004(3) 0.004(3)
O2 0.032(3) 0.046(3) 0.021(3) 0.013(2) -0.001(2) 0.007(2)
Dy03 0.02064(15) 0.02855(17) 0.01033(14) -0.00007(12) 0.00319(11) 0.00068(12)
C3 0.063(4) 0.063(4) 0.055(4) 0.005(3) -0.003(3) 0.006(3)
N3 0.067(5) 0.034(4) 0.063(6) 0.000(4) 0.015(4) 0.014(4)
O3 0.075(5) 0.030(3) 0.094(6) -0.013(4) 0.016(4) 0.005(3)
Dy04 0.02149(15) 0.02735(17) 0.01013(14) -0.00119(12) 0.00354(11) 0.00035(12)
N4 0.059(5) 0.055(5) 0.085(7) -0.005(5) 0.023(5) -0.013(4)
C4 0.072(3) 0.077(3) 0.068(3) -0.001(3) 0.003(3) 0.002(3)
O4 0.032(3) 0.067(4) 0.024(3) -0.004(3) 0.015(2) 0.010(3)
S005 0.0258(9) 0.0643(14) 0.0202(9) 0.0163(9) 0.0041(7) -0.0011(9)
N5 0.088(7) 0.056(6) 0.071(7) 0.000(5) 0.015(6) -0.004(5)
O5 0.031(3) 0.048(3) 0.024(3) 0.007(2) 0.001(2) 0.003(2)
C5 0.065(3) 0.069(3) 0.062(3) 0.000(3) 0.004(3) 0.004(3)
S006 0.0250(9) 0.0705(15) 0.0213(9) 0.0180(9) 0.0051(7) 0.0017(9)
C6 0.073(3) 0.069(3) 0.064(3) -0.004(3) 0.005(3) 0.004(3)
O6 0.203(11) 0.063(6) 0.063(6) -0.006(4) 0.010(7) 0.013(6)
N6 0.088(6) 0.041(4) 0.081(6) -0.002(4) -0.001(5) 0.005(4)
S008 0.0293(9) 0.0617(13) 0.0152(8) 0.0110(9) 0.0038(7) 0.0112(9)
O8 0.245(14) 0.129(10) 0.185(13) 0.021(9) 0.057(11) -0.011(10)
N8 0.107(9) 0.066(7) 0.102(10) 0.006(6) 0.028(7) 0.000(6)
C8 0.078(4) 0.069(4) 0.061(4) 0.000(4) 0.011(4) 0.009(4)
N7 0.092(6) 0.043(5) 0.099(7) -0.006(5) -0.006(5) 0.025(4)
O7 0.161(10) 0.082(7) 0.090(7) 0.018(5) 0.049(7) -0.025(6)
C7 0.076(4) 0.068(4) 0.060(4) -0.002(4) 0.008(4) 0.008(4)
S009 0.0350(10) 0.0530(13) 0.0211(9) 0.0161(9) -0.0010(7) -0.0075(9)
C9 0.067(4) 0.063(4) 0.060(4) 0.004(4) -0.001(3) 0.005(3)
S00A 0.0468(12) 0.0595(14) 0.0219(10) -0.0164(9) 0.0161(8) -0.0187(10)
S00B 0.0461(12) 0.0655(15) 0.0227(10) -0.0185(10) 0.0182(8) -0.0208(11)
S00C 0.0329(10) 0.0791(16) 0.0172(9) 0.0096(10) -0.0015(7) -0.0172(10)
S00D 0.0389(11) 0.0595(14) 0.0233(10) 0.0209(9) -0.0026(8) -0.0070(10)
S00E 0.0317(10) 0.0780(17) 0.0234(10) 0.0162(10) -0.0052(8) -0.0104(10)
S00F 0.0380(11) 0.0750(16) 0.0195(9) 0.0091(10) -0.0024(8) -0.0213(11)
S00G 0.0349(11) 0.0730(16) 0.0244(10) 0.0239(10) -0.0047(8) -0.0060(10)
S00H 0.0516(13) 0.0613(15) 0.0270(11) -0.0213(10) 0.0129(9) -0.0189(11)
S00I 0.0301(10) 0.0780(16) 0.0253(10) 0.0238(11) -0.0022(8) -0.0076(10)
S00J 0.0526(13) 0.0689(16) 0.0234(10) -0.0218(10) 0.0195(9) -0.0214(11)
S00K 0.0510(13) 0.0750(17) 0.0295(11) -0.0218(11) 0.0162(9) -0.0245(12)
S00L 0.0310(10) 0.0876(18) 0.0299(11) 0.0302(12) -0.0046(8) -0.0102(11)
S00M 0.0519(13) 0.0750(17) 0.0238(10) -0.0196(11) 0.0173(9) -0.0185(12)
S00N 0.0619(15) 0.0768(17) 0.0300(11) -0.0266(12) 0.0193(10) -0.0340(13)
S00O 0.0401(12) 0.100(2) 0.0216(10) 0.0233(12) -0.0078(8) -0.0265(12)
S00P 0.0318(11) 0.101(2) 0.0308(11) 0.0321(12) 0.0018(9) 0.0029(12)
S00Q 0.0574(14) 0.0847(19) 0.0324(12) -0.0245(12) 0.0193(10) -0.0259(13)
S00R 0.0312(11) 0.106(2) 0.0320(12) 0.0300(13) 0.0007(9) 0.0055(12)
S00S 0.0298(11) 0.122(2) 0.0385(13) 0.0446(15) -0.0030(9) -0.0085(13)
O00T 0.041(3) 0.037(3) 0.020(3) 0.011(2) 0.008(2) 0.001(2)
O00U 0.036(3) 0.035(3) 0.019(2) -0.003(2) 0.014(2) -0.002(2)
O00V 0.041(3) 0.037(3) 0.021(3) -0.006(2) 0.012(2) 0.003(2)
O00W 0.032(3) 0.037(3) 0.018(2) 0.005(2) -0.002(2) 0.000(2)
O00X 0.030(3) 0.064(4) 0.015(2) 0.003(2) 0.006(2) -0.009(3)
O00Y 0.029(3) 0.044(3) 0.018(2) 0.008(2) -0.002(2) 0.003(2)
O00Z 0.038(3) 0.040(3) 0.029(3) 0.014(2) 0.005(2) 0.008(2)
O010 0.030(3) 0.035(3) 0.022(3) -0.006(2) 0.003(2) -0.004(2)
C10 0.078(5) 0.079(5) 0.067(5) 0.002(4) 0.015(4) 0.002(4)
O011 0.033(3) 0.036(3) 0.022(3) -0.011(2) 0.005(2) -0.007(2)
C11 0.0377(18) 0.0467(18) 0.0261(17) 0.0025(17) 0.0091(16) 0.0009(17)
O012 0.037(3) 0.048(3) 0.027(3) 0.012(3) 0.004(2) 0.004(3)
C12 0.069(5) 0.070(5) 0.067(5) 0.000(5) 0.008(5) -0.006(5)
O013 0.028(3) 0.069(4) 0.019(3) 0.000(3) 0.010(2) -0.009(3)
C13 0.079(5) 0.077(5) 0.066(4) -0.003(4) 0.004(4) 0.009(4)
O015 0.041(3) 0.039(3) 0.023(3) -0.010(2) 0.011(2) -0.003(2)
C15 0.054(3) 0.056(3) 0.043(3) 0.002(3) 0.008(2) -0.003(3)
C14 0.071(4) 0.075(4) 0.066(4) -0.006(4) 0.012(4) 0.000(4)
O016 0.046(3) 0.035(3) 0.020(3) 0.010(2) 0.011(2) 0.005(2)
C16 0.070(4) 0.071(4) 0.060(4) 0.001(3) 0.000(3) 0.000(3)
O018 0.051(3) 0.041(3) 0.024(3) -0.010(2) 0.009(2) 0.003(3)
C18 0.065(3) 0.068(3) 0.053(3) -0.001(3) 0.000(3) 0.003(3)
C17 0.060(3) 0.067(3) 0.055(3) 0.003(3) 0.006(3) -0.001(3)
O019 0.035(3) 0.076(4) 0.014(3) 0.006(3) 0.009(2) -0.007(3)
C19 0.0508(19) 0.0546(19) 0.0391(18) 0.0011(18) 0.0076(18) -0.0007(18)
O01B 0.025(3) 0.046(3) 0.023(3) 0.007(2) -0.001(2) 0.002(2)
O01C 0.028(3) 0.047(3) 0.021(3) 0.006(2) 0.000(2) 0.003(2)
O01D 0.023(3) 0.056(4) 0.025(3) 0.012(3) -0.001(2) 0.000(2)
O01E 0.036(3) 0.074(4) 0.018(3) 0.004(3) 0.010(2) -0.012(3)
O01F 0.024(3) 0.056(4) 0.023(3) 0.009(2) -0.001(2) 0.006(2)
O01H 0.052(4) 0.043(3) 0.030(3) 0.004(3) 0.003(3) -0.015(3)
O01I 0.049(4) 0.040(3) 0.051(4) -0.005(3) 0.011(3) 0.004(3)
O01J 0.060(4) 0.051(4) 0.035(3) 0.001(3) 0.008(3) -0.015(3)
C01K 0.0400(18) 0.0429(18) 0.0238(17) 0.0036(17) 0.0091(16) 0.0020(17)
O01L 0.055(4) 0.037(3) 0.056(4) -0.003(3) 0.011(3) 0.017(3)
O01M 0.088(5) 0.026(3) 0.089(6) -0.012(4) 0.017(4) 0.004(3)
C01O 0.0370(19) 0.044(2) 0.0246(19) 0.0016(18) 0.0091(17) 0.0013(18)
C01P 0.033(2) 0.040(2) 0.019(2) -0.002(2) 0.010(2) 0.002(2)
C01Q 0.036(2) 0.042(2) 0.022(2) 0.0041(19) 0.0091(18) 0.002(2)
C01S 0.0368(17) 0.0446(18) 0.0240(17) 0.0032(17) 0.0095(16) -0.0012(17)
C01T 0.036(3) 0.035(3) 0.021(2) 0.003(2) 0.009(2) 0.003(2)
C01U 0.0382(17) 0.0478(18) 0.0245(17) -0.0006(17) 0.0105(16) 0.0038(17)
C01V 0.0387(19) 0.0454(19) 0.0261(18) 0.0007(18) 0.0109(17) 0.0028(18)
C01W 0.032(2) 0.042(2) 0.023(2) 0.003(2) 0.007(2) -0.005(2)
C01X 0.0389(17) 0.0453(18) 0.0259(17) 0.0031(17) 0.0086(16) 0.0016(17)
C01Y 0.0386(18) 0.0485(19) 0.0253(17) 0.0000(17) 0.0100(16) 0.0048(17)
C01Z 0.0385(17) 0.0454(18) 0.0239(17) 0.0029(16) 0.0087(16) 0.0005(16)
C020 0.037(3) 0.041(3) 0.018(2) 0.006(2) 0.007(2) 0.001(2)
C20 0.078(4) 0.076(4) 0.072(4) -0.001(4) 0.013(4) -0.001(4)
C021 0.0380(18) 0.0454(18) 0.0253(17) 0.0036(17) 0.0111(16) 0.0012(17)
C21 0.058(2) 0.059(2) 0.046(2) 0.001(2) 0.006(2) -0.001(2)
C022 0.0392(18) 0.0482(19) 0.0263(17) -0.0005(17) 0.0112(16) 0.0023(17)
C023 0.035(2) 0.044(2) 0.021(2) -0.001(2) 0.0075(19) 0.000(2)
C024 0.0372(18) 0.0474(19) 0.0241(17) -0.0012(17) 0.0115(16) 0.0012(17)
C025 0.0388(19) 0.0447(19) 0.0249(18) 0.0015(18) 0.0107(17) 0.0026(18)
C026 0.0401(17) 0.0465(18) 0.0257(17) 0.0040(16) 0.0098(16) 0.0008(17)
C028 0.036(2) 0.044(2) 0.022(2) -0.002(2) 0.0087(19) 0.002(2)
C029 0.038(2) 0.049(2) 0.024(2) -0.003(2) 0.0108(19) 0.000(2)
C02A 0.0381(18) 0.0473(19) 0.0250(18) 0.0029(17) 0.0077(17) 0.0008(18)
C02B 0.037(2) 0.049(2) 0.026(2) 0.003(2) 0.0069(19) -0.001(2)
C02C 0.037(2) 0.043(2) 0.023(2) 0.006(2) 0.0101(19) 0.002(2)
C02E 0.0386(17) 0.0475(18) 0.0259(17) 0.0034(17) 0.0081(16) 0.0018(17)
C02F 0.037(3) 0.044(3) 0.025(3) 0.007(2) 0.008(2) 0.002(2)
C02G 0.038(2) 0.045(3) 0.023(2) 0.006(2) 0.009(2) 0.000(2)
C02H 0.042(2) 0.048(2) 0.0283(19) -0.0003(19) 0.0105(18) 0.0001(19)
C02I 0.0399(18) 0.0482(19) 0.0263(18) 0.0050(17) 0.0076(17) 0.0014(18)
C02J 0.039(2) 0.050(2) 0.0255(19) 0.0026(19) 0.0060(18) 0.0015(19)
C02K 0.039(2) 0.049(2) 0.0255(19) -0.0023(19) 0.0109(18) 0.0012(19)
C02L 0.0395(18) 0.0467(18) 0.0257(17) 0.0034(17) 0.0081(16) 0.0013(17)
C02M 0.048(2) 0.052(2) 0.035(2) 0.001(2) 0.0104(19) 0.002(2)
C02O 0.0399(18) 0.0492(18) 0.0271(17) 0.0026(17) 0.0100(16) -0.0009(17)
C02P 0.0397(18) 0.0500(19) 0.0263(18) -0.0017(18) 0.0110(17) -0.0013(18)
C02Q 0.038(2) 0.048(2) 0.025(2) 0.001(2) 0.0064(19) 0.001(2)
C02R 0.040(2) 0.048(2) 0.025(2) 0.006(2) 0.0102(19) -0.001(2)
C02T 0.0408(19) 0.048(2) 0.0275(19) 0.0003(18) 0.0085(17) 0.0019(18)
C02U 0.041(3) 0.047(3) 0.024(3) 0.013(3) 0.007(2) -0.003(3)
C02V 0.040(2) 0.049(2) 0.023(2) -0.005(2) 0.0115(19) -0.003(2)
C02X 0.0402(18) 0.0471(19) 0.0259(18) 0.0043(17) 0.0077(17) 0.0012(17)
C02Z 0.0404(17) 0.0501(18) 0.0270(17) 0.0043(17) 0.0075(16) 0.0014(17)
O030 0.142(9) 0.068(6) 0.082(7) 0.009(5) -0.007(6) -0.028(6)
C031 0.0417(18) 0.0497(19) 0.0273(18) 0.0067(18) 0.0088(17) 0.0008(18)
C032 0.0397(18) 0.0497(19) 0.0268(18) -0.0009(18) 0.0103(17) 0.0012(18)
C033 0.0417(17) 0.0514(18) 0.0286(17) 0.0043(17) 0.0062(16) -0.0011(17)
C034 0.0425(19) 0.0524(19) 0.0284(18) -0.0004(18) 0.0103(17) 0.0000(18)
C035 0.0416(18) 0.0506(18) 0.0288(17) 0.0061(17) 0.0072(17) -0.0011(17)
C036 0.0410(18) 0.0506(19) 0.0284(18) 0.0035(18) 0.0061(17) -0.0004(18)
C037 0.048(2) 0.052(2) 0.035(2) 0.002(2) 0.0104(19) 0.003(2)
C03A 0.0452(18) 0.0519(19) 0.0343(18) 0.0009(18) 0.0049(17) 0.0010(18)
C03G 0.050(2) 0.055(2) 0.0398(19) 0.0008(19) 0.0037(19) 0.0025(19)

loop_
_atom_type_symbol
_atom_type_description
_atom_type_scat_dispersion_real
_atom_type_scat_dispersion_imag
_atom_type_scat_source
C C 0.0033 0.0016 'International Tables Vol C Tables 4.2.6.8 and 6.1.1.4'
H H 0.0000 0.0000 'International Tables Vol C Tables 4.2.6.8 and 6.1.1.4'
Dy Dy -0.1892 4.4098 'International Tables Vol C Tables 4.2.6.8 and 6.1.1.4'
N N 0.0061 0.0033 'International Tables Vol C Tables 4.2.6.8 and 6.1.1.4'
O O 0.0106 0.0060 'International Tables Vol C Tables 4.2.6.8 and 6.1.1.4'
S S 0.1246 0.1234 'International Tables Vol C Tables 4.2.6.8 and 6.1.1.4'

loop_
_geom_angle_atom_site_label_1
_geom_angle_atom_site_label_2
_geom_angle_atom_site_label_3
_geom_angle
_geom_angle_site_symmetry_1
_geom_angle_site_symmetry_3
_geom_angle_publ_flag
O00T Dy01 O00V 72.76(19) . . ?
O00T Dy01 O00W 119.57(18) . 3_657 ?
O00T Dy01 O010 79.70(18) . 1_556 ?
O00T Dy01 O01C 83.37(18) . 2_545 ?
O00T Dy01 O01E 142.0(2) . . ?
O00T Dy01 O01J 139.8(2) . . ?
O00T Dy01 O01L 71.8(2) . . ?
O00V Dy01 O00W 79.92(18) . 3_657 ?
O00V Dy01 O010 124.04(17) . 1_556 ?
O00V Dy01 O01C 78.36(18) . 2_545 ?
O00V Dy01 O01J 71.8(2) . . ?
O00V Dy01 O01L 135.7(2) . . ?
O00W Dy01 O010 72.89(17) 3_657 1_556 ?
O00W Dy01 O01J 71.54(19) 3_657 . ?
O00W Dy01 O01L 141.7(2) 3_657 . ?
O010 Dy01 O01J 137.01(18) 1_556 . ?
O010 Dy01 O01L 73.90(19) 1_556 . ?
O01C Dy01 O00W 141.46(18) 2_545 3_657 ?
O01C Dy01 O010 145.21(18) 2_545 1_556 ?
O01C Dy01 O01J 71.59(19) 2_545 . ?
O01C Dy01 O01L 72.0(2) 2_545 . ?
O01E Dy01 O00V 144.4(2) . . ?
O01E Dy01 O00W 84.07(19) . 3_657 ?
O01E Dy01 O010 80.06(19) . 1_556 ?
O01E Dy01 O01C 95.64(18) . 2_545 ?
O01E Dy01 O01J 73.0(2) . . ?
O01E Dy01 O01L 71.8(2) . . ?
O01L Dy01 O01J 125.6(2) . . ?
N2 C1 H1 120.1 . . ?
N2 C1 O6 119.9(12) . . ?
O6 C1 H1 120.1 . . ?
C01Z S1 C02L 93.9(4) . . ?
C9 N1 C8 119.9(8) . . ?
C02M N1 C8 120.3(9) . . ?
C02M N1 C9 119.7(9) . . ?
C01Y O1 Dy04 165.9(6) . . ?
O00U Dy02 O00Y 79.78(17) 1_556 . ?
O00U Dy02 O011 123.23(17) 1_556 . ?
O00U Dy02 O01B 78.47(17) 1_556 4_666 ?
O00U Dy02 O01H 72.23(19) 1_556 . ?
O00U Dy02 O01I 134.52(19) 1_556 . ?
O00Y Dy02 O011 72.72(18) . . ?
O00Y Dy02 O01H 71.33(18) . . ?
O00Y Dy02 O01I 142.4(2) . . ?
O011 Dy02 O01H 136.85(18) . . ?
O011 Dy02 O01I 74.15(19) . . ?
O016 Dy02 O00U 71.72(18) 3_657 1_556 ?
O016 Dy02 O00Y 118.34(18) 3_657 . ?
O016 Dy02 O011 79.26(18) 3_657 . ?
O016 Dy02 O01B 84.37(18) 3_657 4_666 ?
O016 Dy02 O01H 139.80(19) 3_657 . ?
O016 Dy02 O01I 71.5(2) 3_657 . ?
O019 Dy02 O00U 145.8(2) . 1_556 ?
O019 Dy02 O00Y 83.76(18) . . ?
O019 Dy02 O011 79.03(19) . . ?
O019 Dy02 O016 142.1(2) . 3_657 ?
O019 Dy02 O01B 96.76(18) . 4_666 ?
O019 Dy02 O01H 74.1(2) . . ?
O019 Dy02 O01I 72.9(2) . . ?
O01B Dy02 O00Y 141.15(18) 4_666 . ?
O01B Dy02 O011 145.74(18) 4_666 . ?
O01B Dy02 O01H 71.53(19) 4_666 . ?
O01B Dy02 O01I 72.17(19) 4_666 . ?
O01I Dy02 O01H 126.7(2) . . ?
C1 N2 C14 131.8(12) . . ?
C1 N2 C16 120.8(10) . . ?
C14 N2 C16 107.3(10) . . ?
H2A C2 H2B 109.5 . . ?
H2A C2 H2C 109.5 . . ?
H2B C2 H2C 109.5 . . ?
N7 C2 H2A 109.5 . . ?
N7 C2 H2B 109.5 . . ?
N7 C2 H2C 109.5 . . ?
C01X O2 Dy03 139.1(5) . . ?
O2 Dy03 O018 72.87(19) . . ?
O3 Dy03 O2 73.3(2) . . ?
O3 Dy03 O018 134.0(2) . . ?
O3 Dy03 O01F 78.4(2) . 4_565 ?
O4 Dy03 O2 79.17(19) . . ?
O4 Dy03 O3 79.9(3) . . ?
O4 Dy03 O00Z 78.3(2) . . ?
O4 Dy03 O018 122.4(2) . . ?
O4 Dy03 O01F 82.21(19) . 4_565 ?
O00Z Dy03 O2 124.90(19) . . ?
O00Z Dy03 O3 147.6(2) . . ?
O00Z Dy03 O018 78.3(2) . . ?
O00Z Dy03 O01F 75.2(2) . 4_565 ?
O013 Dy03 O2 98.72(18) . . ?
O013 Dy03 O3 80.8(3) . . ?
O013 Dy03 O4 160.3(2) . . ?
O013 Dy03 O00Z 117.5(2) . . ?
O013 Dy03 O018 74.6(2) . . ?
O013 Dy03 O01F 90.32(18) . 4_565 ?
O01F Dy03 O2 148.30(19) 4_565 . ?
O01F Dy03 O018 138.72(19) 4_565 . ?
H3A C3 H3B 109.5 . . ?
H3A C3 H3C 109.5 . . ?
H3B C3 H3C 109.5 . . ?
N3 C3 H3A 109.5 . . ?
N3 C3 H3B 109.5 . . ?
N3 C3 H3C 109.5 . . ?
C7 N3 C3 118.6(8) . . ?
C037 N3 C3 118.8(8) . . ?
C037 N3 C7 122.5(9) . . ?
C03A O3 Dy03 153.2(7) . . ?
O1 Dy04 O5 79.19(18) . . ?
O1 Dy04 O012 78.1(2) . . ?
O1 Dy04 O015 124.4(2) . . ?
O1 Dy04 O01D 81.56(18) . 4_665 ?
O1 Dy04 O01M 79.9(3) . . ?
O5 Dy04 O015 73.20(19) . . ?
O5 Dy04 O01D 148.81(19) . 4_665 ?
O00X Dy04 O1 159.5(2) 3_665 . ?
O00X Dy04 O5 98.44(18) 3_665 . ?
O00X Dy04 O012 118.7(2) 3_665 . ?
O00X Dy04 O015 73.18(19) 3_665 . ?
O00X Dy04 O01D 91.12(18) 3_665 4_665 ?
O00X Dy04 O01M 79.9(2) 3_665 . ?
O012 Dy04 O5 123.55(19) . . ?
O012 Dy04 O015 78.67(19) . . ?
O012 Dy04 O01D 75.3(2) . 4_665 ?
O012 Dy04 O01M 148.2(2) . . ?
O01D Dy04 O015 137.88(18) 4_665 . ?
O01M Dy04 O5 73.7(2) . . ?
O01M Dy04 O015 133.1(2) . . ?
O01M Dy04 O01D 79.0(2) . 4_665 ?
C10 N4 C12 119.3(10) . . ?
C15 N4 C10 120.7(10) . . ?
C15 N4 C12 120.0(10) . . ?
H4A C4 H4B 109.5 . . ?
H4A C4 H4C 109.5 . . ?
H4B C4 H4C 109.5 . . ?
N7 C4 H4A 109.5 . . ?
N7 C4 H4B 109.5 . . ?
N7 C4 H4C 109.5 . . ?
C01U O4 Dy03 168.8(6) . . ?
C02C S005 C02G 94.2(4) . . ?
C18 N5 C17 115.0(10) . . ?
C19 N5 C18 124.6(11) . . ?
C19 N5 C17 120.4(10) . . ?
C11 O5 Dy04 139.6(5) . . ?
H5A C5 H5B 109.5 . . ?
H5A C5 H5C 109.5 . . ?
H5B C5 H5C 109.5 . . ?
N6 C5 H5A 109.5 . . ?
N6 C5 H5B 109.5 . . ?
N6 C5 H5C 109.5 . . ?
C021 S006 C02I 94.4(4) . . ?
H6A C6 H6B 109.5 . . ?
H6A C6 H6C 109.5 . . ?
H6B C6 H6C 109.5 . . ?
N6 C6 H6A 109.5 . . ?
N6 C6 H6B 109.5 . . ?
N6 C6 H6C 109.5 . . ?
C6 N6 C5 116.1(9) . . ?
C03A N6 C5 119.5(9) . . ?
C03A N6 C6 123.7(10) . . ?
C023 S008 C02Q 93.8(4) . . ?
C13 N8 C20 115.3(11) . . ?
C21 N8 C13 126.2(13) . . ?
C21 N8 C20 118.3(12) . . ?
N1 C8 H8A 109.5 . . ?
N1 C8 H8B 109.5 . . ?
N1 C8 H8C 109.5 . . ?
H8A C8 H8B 109.5 . . ?
H8A C8 H8C 109.5 . . ?
H8B C8 H8C 109.5 . . ?
C4 N7 C2 116.4(9) . . ?
C03G N7 C2 119.2(10) . . ?
C03G N7 C4 122.3(10) . . ?
N3 C7 H7A 109.5 . . ?
N3 C7 H7B 109.5 . . ?
N3 C7 H7C 109.5 . . ?
H7A C7 H7B 109.5 . . ?
H7A C7 H7C 109.5 . . ?
H7B C7 H7C 109.5 . . ?
C020 S009 C02F 94.4(4) . . ?
N1 C9 H9A 109.5 . . ?
N1 C9 H9B 109.5 . . ?
N1 C9 H9C 109.5 . . ?
H9A C9 H9B 109.5 . . ?
H9A C9 H9C 109.5 . . ?
H9B C9 H9C 109.5 . . ?
C025 S00A C02T 94.7(4) . . ?
C028 S00B C029 95.2(4) . . ?
C02O S00C C02I 94.8(4) . . ?
C026 S00D C02X 94.7(4) . . ?
C02B S00E C02Q 94.3(4) . . ?
C02R S00F C02G 94.6(4) . . ?
C02A S00G C02J 94.3(4) . . ?
C02H S00H C02T 95.2(4) . . ?
C02E S00I C02Z 94.6(4) . . ?
C024 S00J C02K 95.4(4) . . ?
C02P S00K C02K 95.2(4) . . ?
C02U S00L C02F 94.1(4) . . ?
C022 S00M C032 94.8(4) . . ?
C02V S00N C029 95.6(4) . . ?
C033 S00O C02L 94.0(4) . . ?
C031 S00P C02X 94.3(4) . . ?
C034 S00Q C032 95.0(4) . . ?
C036 S00R C02J 94.4(4) . . ?
C035 S00S C02Z 94.7(4) . . ?
C01K O00T Dy01 175.4(5) . . ?
C01P O00U Dy02 136.8(5) . 1_554 ?
C01V O00V Dy01 135.9(5) . . ?
C01T O00W Dy01 111.1(4) . 3_657 ?
C01W O00X Dy04 155.0(6) . 3_665 ?
C01K O00Y Dy02 112.1(5) . . ?
C11 O00Z Dy03 136.5(5) . . ?
C01P O010 Dy01 134.4(4) . 1_554 ?
N4 C10 H10A 109.5 . . ?
N4 C10 H10B 109.5 . . ?
N4 C10 H10C 109.5 . . ?
H10A C10 H10B 109.5 . . ?
H10A C10 H10C 109.5 . . ?
H10B C10 H10C 109.5 . . ?
C01V O011 Dy02 135.5(5) . . ?
O5 C11 C02A 115.7(7) . . ?
O00Z C11 O5 127.1(7) . . ?
O00Z C11 C02A 117.2(7) . . ?
C01X O012 Dy04 138.0(5) . . ?
N4 C12 H12A 109.5 . . ?
N4 C12 H12B 109.5 . . ?
N4 C12 H12C 109.5 . . ?
H12A C12 H12B 109.5 . . ?
H12A C12 H12C 109.5 . . ?
H12B C12 H12C 109.5 . . ?
C01S O013 Dy03 157.9(6) . . ?
N8 C13 H13A 109.5 . . ?
N8 C13 H13B 109.5 . . ?
N8 C13 H13C 109.5 . . ?
H13A C13 H13B 109.5 . . ?
H13A C13 H13C 109.5 . . ?
H13B C13 H13C 109.5 . . ?
C01U O015 Dy04 118.6(5) . . ?
N4 C15 H15 118.5 . . ?
O030 C15 N4 123.1(11) . . ?
O030 C15 H15 118.5 . . ?
N2 C14 H14A 109.5 . . ?
N2 C14 H14B 109.5 . . ?
N2 C14 H14C 109.5 . . ?
H14A C14 H14B 109.5 . . ?
H14A C14 H14C 109.5 . . ?
H14B C14 H14C 109.5 . . ?
C01T O016 Dy02 174.4(5) . 3_657 ?
N2 C16 H16A 109.5 . . ?
N2 C16 H16B 109.5 . . ?
N2 C16 H16C 109.5 . . ?
H16A C16 H16B 109.5 . . ?
H16A C16 H16C 109.5 . . ?
H16B C16 H16C 109.5 . . ?
C01Y O018 Dy03 119.4(5) . . ?
N5 C18 H18A 109.5 . . ?
N5 C18 H18B 109.5 . . ?
N5 C18 H18C 109.5 . . ?
H18A C18 H18B 109.5 . . ?
H18A C18 H18C 109.5 . . ?
H18B C18 H18C 109.5 . . ?
N5 C17 H17A 109.5 . . ?
N5 C17 H17B 109.5 . . ?
N5 C17 H17C 109.5 . . ?
H17A C17 H17B 109.5 . . ?
H17A C17 H17C 109.5 . . ?
H17B C17 H17C 109.5 . . ?
C01O O019 Dy02 166.1(6) . . ?
N5 C19 O7 120.7(10) . . ?
N5 C19 H19 119.7 . . ?
O7 C19 H19 119.7 . . ?
C01S O01B Dy02 131.0(5) . 4_565 ?
C01W O01C Dy01 131.5(5) . 2 ?
C01Q O01D Dy04 126.5(5) . 4_566 ?
C01Q O01E Dy01 164.3(6) . . ?
C01O O01F Dy03 129.5(5) . 4_666 ?
Dy02 O01H H01A 109.3 . . ?
Dy02 O01H H01B 109.4 . . ?
H01A O01H H01B 104.4 . . ?
C02M O01I Dy02 131.5(6) . . ?
Dy01 O01J H01C 110.3 . . ?
Dy01 O01J H01D 109.9 . . ?
H01C O01J H01D 103.7 . . ?
O00T C01K O00Y 125.5(7) . . ?
O00T C01K C026 117.9(7) . . ?
O00Y C01K C026 116.6(7) . . ?
C037 O01L Dy01 131.1(6) . . ?
C03G O01M Dy04 152.8(8) . . ?
O019 C01O O01F 124.3(7) . . ?
O019 C01O C021 117.3(7) . . ?
O01F C01O C021 118.2(7) . . ?
O00U C01P O010 127.5(7) . . ?
O00U C01P C028 115.8(7) . . ?
O010 C01P C028 116.6(6) . . ?
O01D C01Q O01E 124.9(7) . . ?
O01D C01Q C02C 118.4(7) . . ?
O01E C01Q C02C 116.6(7) . . ?
O013 C01S C01Z 117.7(7) . . ?
O01B C01S O013 124.8(7) . . ?
O01B C01S C01Z 117.5(7) . . ?
O00W C01T C020 116.9(6) . . ?
O016 C01T O00W 124.7(7) . . ?
O016 C01T C020 118.3(7) . . ?
O4 C01U C024 116.8(7) . . ?
O015 C01U O4 124.6(8) . . ?
O015 C01U C024 118.5(7) . . ?
O00V C01V O011 128.3(7) . . ?
O00V C01V C025 115.4(7) . . ?
O011 C01V C025 116.2(7) . . ?
O00X C01W C023 116.8(7) . . ?
O01C C01W O00X 126.2(7) . . ?
O01C C01W C023 117.0(7) . . ?
O2 C01X O012 126.8(7) . . ?
O2 C01X C02E 115.9(7) . . ?
O012 C01X C02E 117.3(7) . . ?
O1 C01Y O018 125.0(8) . . ?
O1 C01Y C022 116.9(8) . . ?
O018 C01Y C022 118.1(7) . . ?
C01S C01Z S1 118.5(6) . . ?
C033 C01Z S1 117.1(6) . . ?
C033 C01Z C01S 124.2(7) . . ?
C01T C020 S009 117.0(6) . . ?
C02U C020 S009 117.3(6) . . ?
C02U C020 C01T 125.7(7) . . ?
N8 C20 H20A 109.5 . . ?
N8 C20 H20B 109.5 . . ?
N8 C20 H20C 109.5 . . ?
H20A C20 H20B 109.5 . . ?
H20A C20 H20C 109.5 . . ?
H20B C20 H20C 109.5 . . ?
C01O C021 S006 119.6(6) . . ?
C02O C021 S006 116.6(6) . . ?
C02O C021 C01O 123.8(7) . . ?
O8 C21 H21 122.0 . . ?
N8 C21 O8 116.1(12) . . ?
N8 C21 H21 122.0 . . ?
C01Y C022 S00M 118.3(6) . . ?
C034 C022 S00M 116.1(6) . . ?
C034 C022 C01Y 125.5(8) . . ?
C01W C023 S008 118.2(6) . . ?
C02B C023 S008 116.7(6) . . ?
C02B C023 C01W 125.0(7) . . ?
C01U C024 S00J 117.8(6) . . ?
C02P C024 S00J 116.3(6) . . ?
C02P C024 C01U 125.9(7) . . ?
C01V C025 S00A 118.9(6) . . ?
C02H C025 S00A 116.3(6) . . ?
C02H C025 C01V 124.8(7) . . ?
C01K C026 S00D 115.8(6) . . ?
C031 C026 S00D 117.5(6) . . ?
C031 C026 C01K 126.6(8) . . ?
C01P C028 S00B 119.5(6) . . ?
C02V C028 S00B 116.2(6) . . ?
C02V C028 C01P 124.2(7) . . ?
S00N C029 S00B 113.1(4) . . ?
C02K C029 S00B 123.5(7) . . ?
C02K C029 S00N 123.4(7) . . ?
C11 C02A S00G 117.0(6) . . ?
C036 C02A S00G 117.4(6) . . ?
C036 C02A C11 125.5(8) . . ?
S00E C02B H02B 120.8 . . ?
C023 C02B S00E 118.4(6) . . ?
C023 C02B H02B 120.8 . . ?
C01Q C02C S005 119.8(6) . . ?
C02R C02C S005 116.9(6) . . ?
C02R C02C C01Q 123.2(7) . . ?
C01X C02E S00I 118.4(6) . . ?
C035 C02E S00I 117.0(6) . . ?
C035 C02E C01X 124.6(8) . . ?
S009 C02F S00L 114.5(4) . . ?
C02G C02F S009 121.2(6) . . ?
C02G C02F S00L 124.3(6) . . ?
S00F C02G S005 113.5(4) . . ?
C02F C02G S005 125.3(6) . . ?
C02F C02G S00F 121.2(6) . . ?
S00H C02H H02H 120.4 . . ?
C025 C02H S00H 119.1(6) . . ?
C025 C02H H02H 120.4 . . ?
S00C C02I S006 113.8(4) . . ?
C02Z C02I S006 124.3(7) . . ?
C02Z C02I S00C 121.9(6) . . ?
S00G C02J S00R 113.7(4) . . ?
C02Q C02J S00G 121.8(7) . . ?
C02Q C02J S00R 124.5(6) . . ?
S00K C02K S00J 112.9(4) . . ?
C029 C02K S00J 122.3(7) . . ?
C029 C02K S00K 124.8(7) . . ?
S00O C02L S1 113.9(4) . . ?
C02X C02L S1 126.2(7) . . ?
C02X C02L S00O 119.8(6) . . ?
N1 C02M H02M 117.0 . . ?
O01I C02M N1 126.0(9) . . ?
O01I C02M H02M 117.0 . . ?
S00C C02O H02O 120.6 . . ?
C021 C02O S00C 118.9(6) . . ?
C021 C02O H02O 120.6 . . ?
S00K C02P H02P 120.4 . . ?
C024 C02P S00K 119.2(6) . . ?
C024 C02P H02P 120.4 . . ?
S00E C02Q S008 114.2(4) . . ?
C02J C02Q S008 125.2(7) . . ?
C02J C02Q S00E 120.5(6) . . ?
S00F C02R H02R 120.9 . . ?
C02C C02R S00F 118.2(6) . . ?
C02C C02R H02R 120.9 . . ?
S00H C02T S00A 114.1(4) . . ?
C02T C02T S00A 122.4(9) 3_656 . ?
C02T C02T S00H 123.5(9) 3_656 . ?
S00L C02U H02U 120.7 . . ?
C020 C02U S00L 118.7(6) . . ?
C020 C02U H02U 120.7 . . ?
S00N C02V H02V 120.2 . . ?
C028 C02V S00N 119.5(6) . . ?
C028 C02V H02V 120.2 . . ?
S00D C02X S00P 113.8(4) . . ?
C02L C02X S00D 120.7(7) . . ?
C02L C02X S00P 125.4(7) . . ?
S00I C02Z S00S 114.0(4) . . ?
C02I C02Z S00I 122.3(7) . . ?
C02I C02Z S00S 123.8(7) . . ?
S00P C031 H031 120.9 . . ?
C026 C031 S00P 118.2(7) . . ?
C026 C031 H031 120.9 . . ?
S00Q C032 S00M 113.8(4) . . ?
C032 C032 S00M 122.3(9) 3_666 . ?
C032 C032 S00Q 123.9(9) 3_666 . ?
S00O C033 H033 120.7 . . ?
C01Z C033 S00O 118.7(7) . . ?
C01Z C033 H033 120.7 . . ?
S00Q C034 H034 120.2 . . ?
C022 C034 S00Q 119.6(7) . . ?
C022 C034 H034 120.2 . . ?
S00S C035 H035 120.7 . . ?
C02E C035 S00S 118.6(7) . . ?
C02E C035 H035 120.7 . . ?
S00R C036 H036 120.8 . . ?
C02A C036 S00R 118.3(7) . . ?
C02A C036 H036 120.8 . . ?
N3 C037 H037 116.0 . . ?
O01L C037 N3 127.9(9) . . ?
O01L C037 H037 116.0 . . ?
O3 C03A N6 127.3(9) . . ?
O3 C03A H03A 116.4 . . ?
N6 C03A H03A 116.4 . . ?
N7 C03G H03G 115.1 . . ?
O01M C03G N7 129.8(10) . . ?
O01M C03G H03G 115.1 . . ?

loop_
_geom_bond_atom_site_label_1
_geom_bond_atom_site_label_2
_geom_bond_distance
_geom_bond_site_symmetry_2
_geom_bond_publ_flag
Dy01 O00T 2.286(5) . ?
Dy01 O00V 2.342(5) . ?
Dy01 O00W 2.388(5) 3_657 ?
Dy01 O010 2.453(5) 1_556 ?
Dy01 O01C 2.379(5) 2_545 ?
Dy01 O01E 2.292(5) . ?
Dy01 O01J 2.483(6) . ?
Dy01 O01L 2.480(6) . ?
C1 H1 0.9300 . ?
C1 N2 1.241(12) . ?
C1 O6 1.334(12) . ?
S1 C01Z 1.753(8) . ?
S1 C02L 1.759(8) . ?
N1 C8 1.440(13) . ?
N1 C9 1.430(12) . ?
N1 C02M 1.297(11) . ?
O1 Dy04 2.276(5) . ?
O1 C01Y 1.231(9) . ?
Dy02 O00U 2.350(5) 1_556 ?
Dy02 O00Y 2.380(5) . ?
Dy02 O011 2.431(5) . ?
Dy02 O016 2.302(5) 3_657 ?
Dy02 O019 2.291(5) . ?
Dy02 O01B 2.366(5) 4_666 ?
Dy02 O01H 2.474(5) . ?
Dy02 O01I 2.468(6) . ?
N2 C14 1.342(14) . ?
N2 C16 1.505(14) . ?
C2 H2A 0.9600 . ?
C2 H2B 0.9600 . ?
C2 H2C 0.9600 . ?
C2 N7 1.417(14) . ?
O2 Dy03 2.354(5) . ?
O2 C01X 1.254(9) . ?
Dy03 O3 2.330(6) . ?
Dy03 O4 2.273(5) . ?
Dy03 O00Z 2.306(5) . ?
Dy03 O013 2.236(5) . ?
Dy03 O018 2.391(5) . ?
Dy03 O01F 2.345(5) 4_565 ?
C3 H3A 0.9600 . ?
C3 H3B 0.9600 . ?
C3 H3C 0.9600 . ?
C3 N3 1.435(12) . ?
N3 C7 1.431(13) . ?
N3 C037 1.298(11) . ?
O3 C03A 1.177(11) . ?
Dy04 O5 2.356(5) . ?
Dy04 O00X 2.248(5) 3_665 ?
Dy04 O012 2.301(5) . ?
Dy04 O015 2.375(5) . ?
Dy04 O01D 2.358(5) 4_665 ?
Dy04 O01M 2.339(6) . ?
N4 C10 1.390(14) . ?
N4 C12 1.446(14) . ?
N4 C15 1.330(12) . ?
C4 H4A 0.9600 . ?
C4 H4B 0.9600 . ?
C4 H4C 0.9600 . ?
C4 N7 1.398(14) . ?
O4 C01U 1.251(9) . ?
S005 C02C 1.756(8) . ?
S005 C02G 1.768(8) . ?
N5 C18 1.421(13) . ?
N5 C17 1.431(13) . ?
N5 C19 1.278(13) . ?
O5 C11 1.266(9) . ?
C5 H5A 0.9600 . ?
C5 H5B 0.9600 . ?
C5 H5C 0.9600 . ?
C5 N6 1.439(13) . ?
S006 C021 1.753(8) . ?
S006 C02I 1.769(8) . ?
C6 H6A 0.9600 . ?
C6 H6B 0.9600 . ?
C6 H6C 0.9600 . ?
C6 N6 1.414(13) . ?
N6 C03A 1.318(12) . ?
S008 C023 1.757(8) . ?
S008 C02Q 1.758(8) . ?
O8 C21 1.474(17) . ?
N8 C13 1.432(15) . ?
N8 C20 1.483(15) . ?
N8 C21 1.211(14) . ?
C8 H8A 0.9600 . ?
C8 H8B 0.9600 . ?
C8 H8C 0.9600 . ?
N7 C03G 1.339(12) . ?
O7 C19 1.322(13) . ?
C7 H7A 0.9600 . ?
C7 H7B 0.9600 . ?
C7 H7C 0.9600 . ?
S009 C020 1.748(8) . ?
S009 C02F 1.758(8) . ?
C9 H9A 0.9600 . ?
C9 H9B 0.9600 . ?
C9 H9C 0.9600 . ?
S00A C025 1.764(8) . ?
S00A C02T 1.774(9) . ?
S00B C028 1.757(8) . ?
S00B C029 1.787(8) . ?
S00C C02I 1.752(8) . ?
S00C C02O 1.722(8) . ?
S00D C026 1.742(8) . ?
S00D C02X 1.759(8) . ?
S00E C02B 1.720(8) . ?
S00E C02Q 1.754(8) . ?
S00F C02G 1.757(8) . ?
S00F C02R 1.732(8) . ?
S00G C02A 1.751(8) . ?
S00G C02J 1.760(8) . ?
S00H C02H 1.724(8) . ?
S00H C02T 1.751(9) . ?
S00I C02E 1.755(8) . ?
S00I C02Z 1.763(8) . ?
S00J C024 1.759(8) . ?
S00J C02K 1.780(8) . ?
S00K C02K 1.764(8) . ?
S00K C02P 1.737(8) . ?
S00L C02F 1.760(8) . ?
S00L C02U 1.736(8) . ?
S00M C022 1.771(8) . ?
S00M C032 1.775(8) . ?
S00N C029 1.754(8) . ?
S00N C02V 1.720(8) . ?
S00O C02L 1.757(8) . ?
S00O C033 1.727(8) . ?
S00P C02X 1.768(8) . ?
S00P C031 1.740(8) . ?
S00Q C032 1.748(8) . ?
S00Q C034 1.736(8) . ?
S00R C02J 1.766(8) . ?
S00R C036 1.730(8) . ?
S00S C02Z 1.767(9) . ?
S00S C035 1.732(8) . ?
O00T C01K 1.245(9) . ?
O00U C01P 1.248(8) . ?
O00V C01V 1.251(9) . ?
O00W C01T 1.253(9) . ?
O00X C01W 1.259(9) . ?
O00Y C01K 1.247(9) . ?
O00Z C11 1.253(9) . ?
O010 C01P 1.268(9) . ?
C10 H10A 0.9600 . ?
C10 H10B 0.9600 . ?
C10 H10C 0.9600 . ?
O011 C01V 1.258(9) . ?
C11 C02A 1.489(11) . ?
O012 C01X 1.261(9) . ?
C12 H12A 0.9600 . ?
C12 H12B 0.9600 . ?
C12 H12C 0.9600 . ?
O013 C01S 1.260(9) . ?
C13 H13A 0.9600 . ?
C13 H13B 0.9600 . ?
C13 H13C 0.9600 . ?
O015 C01U 1.243(9) . ?
C15 H15 0.9300 . ?
C15 O030 1.254(12) . ?
C14 H14A 0.9600 . ?
C14 H14B 0.9600 . ?
C14 H14C 0.9600 . ?
O016 C01T 1.245(9) . ?
C16 H16A 0.9600 . ?
C16 H16B 0.9600 . ?
C16 H16C 0.9600 . ?
O018 C01Y 1.259(10) . ?
C18 H18A 0.9600 . ?
C18 H18B 0.9600 . ?
C18 H18C 0.9600 . ?
C17 H17A 0.9600 . ?
C17 H17B 0.9600 . ?
C17 H17C 0.9600 . ?
O019 C01O 1.243(9) . ?
C19 H19 0.9300 . ?
O01B C01S 1.249(9) . ?
O01C C01W 1.240(9) . ?
O01D C01Q 1.243(9) . ?
O01E C01Q 1.244(9) . ?
O01F C01O 1.255(9) . ?
O01H H01A 0.8519 . ?
O01H H01B 0.8515 . ?
O01I C02M 1.214(10) . ?
O01J H01C 0.8666 . ?
O01J H01D 0.8663 . ?
C01K C026 1.495(11) . ?
O01L C037 1.208(10) . ?
O01M C03G 1.133(11) . ?
C01O C021 1.483(10) . ?
C01P C028 1.497(10) . ?
C01Q C02C 1.483(10) . ?
C01S C01Z 1.478(10) . ?
C01T C020 1.494(10) . ?
C01U C024 1.481(11) . ?
C01V C025 1.491(11) . ?
C01W C023 1.486(10) . ?
C01X C02E 1.484(11) . ?
C01Y C022 1.491(11) . ?
C01Z C033 1.320(11) . ?
C020 C02U 1.325(11) . ?
C20 H20A 0.9600 . ?
C20 H20B 0.9600 . ?
C20 H20C 0.9600 . ?
C021 C02O 1.334(11) . ?
C21 H21 0.9300 . ?
C022 C034 1.316(11) . ?
C023 C02B 1.340(10) . ?
C024 C02P 1.326(11) . ?
C025 C02H 1.337(11) . ?
C026 C031 1.328(11) . ?
C028 C02V 1.328(11) . ?
C029 C02K 1.322(11) . ?
C02A C036 1.323(11) . ?
C02B H02B 0.9300 . ?
C02C C02R 1.335(11) . ?
C02E C035 1.334(11) . ?
C02F C02G 1.330(10) . ?
C02H H02H 0.9300 . ?
C02I C02Z 1.334(11) . ?
C02J C02Q 1.333(11) . ?
C02L C02X 1.326(11) . ?
C02M H02M 0.9300 . ?
C02O H02O 0.9300 . ?
C02P H02P 0.9300 . ?
C02R H02R 0.9300 . ?
C02T C02T 1.354(15) 3_656 ?
C02U H02U 0.9300 . ?
C02V H02V 0.9300 . ?
C031 H031 0.9300 . ?
C032 C032 1.351(15) 3_666 ?
C033 H033 0.9300 . ?
C034 H034 0.9300 . ?
C035 H035 0.9300 . ?
C036 H036 0.9300 . ?
C037 H037 0.9300 . ?
C03A H03A 0.9300 . ?
C03G H03G 0.9300 . ?

loop_
_geom_torsion_atom_site_label_1
_geom_torsion_atom_site_label_2
_geom_torsion_atom_site_label_3
_geom_torsion_atom_site_label_4
_geom_torsion
_geom_torsion_site_symmetry_1
_geom_torsion_site_symmetry_2
_geom_torsion_site_symmetry_3
_geom_torsion_site_symmetry_4
_geom_torsion_publ_flag
Dy01 O00V C01V O011 53.1(12) . . . . ?
Dy01 O00V C01V C025 -129.0(7) . . . . ?
Dy01 O00W C01T O016 9.3(9) 3_657 . . . ?
Dy01 O00W C01T C020 -169.5(5) 3_657 . . . ?
Dy01 O010 C01P O00U 9.6(12) 1_554 . . . ?
Dy01 O010 C01P C028 -171.7(5) 1_554 . . . ?
Dy01 O01C C01W O00X -3.0(13) 2 . . . ?
Dy01 O01C C01W C023 178.1(5) 2 . . . ?
Dy01 O01E C01Q O01D -107.9(19) . . . . ?
Dy01 O01E C01Q C02C 75(2) . . . . ?
Dy01 O01L C037 N3 171.8(7) . . . . ?
S1 C01Z C033 S00O -0.9(10) . . . . ?
S1 C02L C02X S00D -177.1(5) . . . . ?
S1 C02L C02X S00P 6.0(12) . . . . ?
O1 C01Y C022 S00M -175.5(6) . . . . ?
O1 C01Y C022 C034 0.3(13) . . . . ?
Dy02 O00U C01P O010 -54.6(11) 1_554 . . . ?
Dy02 O00U C01P C028 126.8(6) 1_554 . . . ?
Dy02 O00Y C01K O00T 7.1(10) . . . . ?
Dy02 O00Y C01K C026 -171.8(5) . . . . ?
Dy02 O011 C01V O00V -10.5(14) . . . . ?
Dy02 O011 C01V C025 171.5(5) . . . . ?
Dy02 O019 C01O O01F 105(2) . . . . ?
Dy02 O019 C01O C021 -80(2) . . . . ?
Dy02 O01B C01S O013 -4.8(13) 4_565 . . . ?
Dy02 O01B C01S C01Z 175.0(5) 4_565 . . . ?
Dy02 O01I C02M N1 -169.5(7) . . . . ?
C2 N7 C03G O01M -178.3(12) . . . . ?
O2 C01X C02E S00I 7.2(11) . . . . ?
O2 C01X C02E C035 -172.6(8) . . . . ?
Dy03 O2 C01X O012 -1.6(15) . . . . ?
Dy03 O2 C01X C02E 179.6(5) . . . . ?
Dy03 O3 C03A N6 152.1(12) . . . . ?
Dy03 O4 C01U O015 58(3) . . . . ?
Dy03 O4 C01U C024 -120(3) . . . . ?
Dy03 O00Z C11 O5 -38.0(14) . . . . ?
Dy03 O00Z C11 C02A 142.0(6) . . . . ?
Dy03 O013 C01S O01B 109.2(14) . . . . ?
Dy03 O013 C01S C01Z -70.6(17) . . . . ?
Dy03 O018 C01Y O1 14.7(11) . . . . ?
Dy03 O018 C01Y C022 -163.4(5) . . . . ?
Dy03 O01F C01O O019 16.3(13) 4_666 . . . ?
Dy03 O01F C01O C021 -159.0(5) 4_666 . . . ?
C3 N3 C037 O01L 3.4(16) . . . . ?
Dy04 O1 C01Y O018 -58(3) . . . . ?
Dy04 O1 C01Y C022 120(2) . . . . ?
Dy04 O5 C11 O00Z -4.8(15) . . . . ?
Dy04 O5 C11 C02A 175.2(5) . . . . ?
Dy04 O00X C01W O01C 99.3(13) 3_665 . . . ?
Dy04 O00X C01W C023 -81.8(14) 3_665 . . . ?
Dy04 O012 C01X O2 40.9(14) . . . . ?
Dy04 O012 C01X C02E -140.4(6) . . . . ?
Dy04 O015 C01U O4 -14.5(11) . . . . ?
Dy04 O015 C01U C024 162.9(5) . . . . ?
Dy04 O01D C01Q O01E -19.9(12) 4_566 . . . ?
Dy04 O01D C01Q C02C 156.7(5) 4_566 . . . ?
Dy04 O01M C03G N7 -133.8(14) . . . . ?
C4 N7 C03G O01M -15(2) . . . . ?
O4 C01U C024 S00J 173.9(6) . . . . ?
O4 C01U C024 C02P -4.7(13) . . . . ?
S005 C02C C02R S00F 0.6(10) . . . . ?
O5 C11 C02A S00G -7.0(10) . . . . ?
O5 C11 C02A C036 174.8(8) . . . . ?
C5 N6 C03A O3 10.7(18) . . . . ?
S006 C021 C02O S00C 0.7(10) . . . . ?
S006 C02I C02Z S00I -179.7(5) . . . . ?
S006 C02I C02Z S00S -0.6(12) . . . . ?
C6 N6 C03A O3 -179.0(11) . . . . ?
O6 C1 N2 C14 -1.6(19) . . . . ?
O6 C1 N2 C16 175.0(9) . . . . ?
S008 C023 C02B S00E -0.8(10) . . . . ?
C8 N1 C02M O01I 178.2(9) . . . . ?
C7 N3 C037 O01L -178.3(10) . . . . ?
S009 C020 C02U S00L 0.9(10) . . . . ?
S009 C02F C02G S005 -179.8(5) . . . . ?
S009 C02F C02G S00F 0.8(11) . . . . ?
C9 N1 C02M O01I -2.8(15) . . . . ?
S00A C025 C02H S00H 1.8(10) . . . . ?
S00B C028 C02V S00N -2.6(10) . . . . ?
S00B C029 C02K S00J 177.8(5) . . . . ?
S00B C029 C02K S00K -3.0(12) . . . . ?
S00C C02I C02Z S00I -1.5(12) . . . . ?
S00C C02I C02Z S00S 177.6(5) . . . . ?
S00D C026 C031 S00P 0.5(10) . . . . ?
S00G C02A C036 S00R -1.7(10) . . . . ?
S00G C02J C02Q S008 -178.6(5) . . . . ?
S00G C02J C02Q S00E 4.6(11) . . . . ?
S00I C02E C035 S00S 0.1(10) . . . . ?
S00J C024 C02P S00K 0.2(10) . . . . ?
S00L C02F C02G S005 2.2(12) . . . . ?
S00L C02F C02G S00F -177.2(5) . . . . ?
S00M C022 C034 S00Q -1.6(10) . . . . ?
S00N C029 C02K S00J 0.3(12) . . . . ?
S00N C029 C02K S00K 179.5(5) . . . . ?
S00O C02L C02X S00D 6.9(11) . . . . ?
S00O C02L C02X S00P -170.0(5) . . . . ?
S00R C02J C02Q S008 4.6(12) . . . . ?
S00R C02J C02Q S00E -172.2(5) . . . . ?
O00T C01K C026 S00D -179.8(6) . . . . ?
O00T C01K C026 C031 2.0(13) . . . . ?
O00U C01P C028 S00B -178.2(6) . . . . ?
O00U C01P C028 C02V -2.4(12) . . . . ?
O00V C01V C025 S00A 176.7(6) . . . . ?
O00V C01V C025 C02H -0.9(12) . . . . ?
O00W C01T C020 S009 -4.5(9) . . . . ?
O00W C01T C020 C02U 175.8(8) . . . . ?
O00X C01W C023 S008 -166.5(6) . . . . ?
O00X C01W C023 C02B 17.4(13) . . . . ?
O00Y C01K C026 S00D -0.8(10) . . . . ?
O00Y C01K C026 C031 -178.9(8) . . . . ?
O00Z C11 C02A S00G 173.0(6) . . . . ?
O00Z C11 C02A C036 -5.2(13) . . . . ?
O010 C01P C028 S00B 3.0(10) . . . . ?
O010 C01P C028 C02V 178.8(8) . . . . ?
C10 N4 C15 O030 0.9(16) . . . . ?
O011 C01V C025 S00A -5.1(10) . . . . ?
O011 C01V C025 C02H 177.3(8) . . . . ?
C11 C02A C036 S00R 176.5(7) . . . . ?
O012 C01X C02E S00I -171.7(6) . . . . ?
O012 C01X C02E C035 8.5(13) . . . . ?
C12 N4 C15 O030 -177.7(10) . . . . ?
O013 C01S C01Z S1 -167.2(6) . . . . ?
O013 C01S C01Z C033 17.0(13) . . . . ?
C13 N8 C21 O8 -179.3(12) . . . . ?
O015 C01U C024 S00J -3.8(11) . . . . ?
O015 C01U C024 C02P 177.7(8) . . . . ?
O016 C01T C020 S009 176.6(6) . . . . ?
O016 C01T C020 C02U -3.1(12) . . . . ?
O018 C01Y C022 S00M 2.8(11) . . . . ?
O018 C01Y C022 C034 178.6(8) . . . . ?
C18 N5 C19 O7 -179.0(10) . . . . ?
C17 N5 C19 O7 1.7(16) . . . . ?
O019 C01O C021 S006 -173.6(6) . . . . ?
O019 C01O C021 C02O 6.2(13) . . . . ?
O01B C01S C01Z S1 13.0(11) . . . . ?
O01B C01S C01Z C033 -162.8(9) . . . . ?
O01C C01W C023 S008 12.5(10) . . . . ?
O01C C01W C023 C02B -163.5(8) . . . . ?
O01D C01Q C02C S005 -2.6(11) . . . . ?
O01D C01Q C02C C02R -178.7(8) . . . . ?
O01E C01Q C02C S005 174.3(6) . . . . ?
O01E C01Q C02C C02R -1.8(13) . . . . ?
O01F C01O C021 S006 2.0(11) . . . . ?
O01F C01O C021 C02O -178.2(8) . . . . ?
C01K C026 C031 S00P 178.6(7) . . . . ?
C01O C021 C02O S00C -179.1(7) . . . . ?
C01P C028 C02V S00N -178.6(6) . . . . ?
C01Q C02C C02R S00F 176.9(6) . . . . ?
C01S C01Z C033 S00O 175.0(7) . . . . ?
C01T C020 C02U S00L -179.4(6) . . . . ?
C01U C024 C02P S00K 178.8(7) . . . . ?
C01V C025 C02H S00H 179.5(6) . . . . ?
C01W C023 C02B S00E 175.3(7) . . . . ?
C01X C02E C035 S00S 179.8(7) . . . . ?
C01Y C022 C034 S00Q -177.5(7) . . . . ?
C01Z S1 C02L S00O 14.9(5) . . . . ?
C01Z S1 C02L C02X -161.2(8) . . . . ?
C020 S009 C02F S00L 10.3(5) . . . . ?
C020 S009 C02F C02G -167.9(8) . . . . ?
C20 N8 C21 O8 -4.6(17) . . . . ?
C021 S006 C02I S00C -12.1(6) . . . . ?
C021 S006 C02I C02Z 166.3(8) . . . . ?
C022 S00M C032 S00Q 8.2(6) . . . . ?
C022 S00M C032 C032 -170.9(11) . . . 3_666 ?
C023 S008 C02Q S00E 15.3(5) . . . . ?
C023 S008 C02Q C02J -161.6(8) . . . . ?
C024 S00J C02K S00K -9.8(5) . . . . ?
C024 S00J C02K C029 169.5(8) . . . . ?
C025 S00A C02T S00H -6.5(5) . . . . ?
C025 S00A C02T C02T 174.4(10) . . . 3_656 ?
C026 S00D C02X S00P 11.9(5) . . . . ?
C026 S00D C02X C02L -165.3(8) . . . . ?
C028 S00B C029 S00N 4.6(5) . . . . ?
C028 S00B C029 C02K -173.1(8) . . . . ?
C029 S00B C028 C01P 174.8(6) . . . . ?
C029 S00B C028 C02V -1.4(7) . . . . ?
C029 S00N C02V C028 5.1(8) . . . . ?
C02A S00G C02J S00R 13.0(6) . . . . ?
C02A S00G C02J C02Q -164.1(8) . . . . ?
C02B S00E C02Q S008 -15.7(6) . . . . ?
C02B S00E C02Q C02J 161.4(8) . . . . ?
C02C S005 C02G S00F 15.5(5) . . . . ?
C02C S005 C02G C02F -163.9(8) . . . . ?
C02E S00I C02Z S00S -10.4(6) . . . . ?
C02E S00I C02Z C02I 168.7(8) . . . . ?
C02F S009 C020 C01T 173.5(6) . . . . ?
C02F S009 C020 C02U -6.8(7) . . . . ?
C02F S00L C02U C020 5.5(8) . . . . ?
C02G S005 C02C C01Q 173.8(7) . . . . ?
C02G S005 C02C C02R -9.8(8) . . . . ?
C02G S00F C02R C02C 9.0(8) . . . . ?
C02H S00H C02T S00A 7.3(5) . . . . ?
C02H S00H C02T C02T -173.6(11) . . . 3_656 ?
C02I S006 C021 C01O -173.2(7) . . . . ?
C02I S006 C021 C02O 6.9(8) . . . . ?
C02I S00C C02O C021 -8.1(8) . . . . ?
C02J S00G C02A C11 174.6(7) . . . . ?
C02J S00G C02A C036 -7.0(8) . . . . ?
C02J S00R C036 C02A 9.4(8) . . . . ?
C02K S00J C024 C01U -172.8(7) . . . . ?
C02K S00J C024 C02P 5.9(7) . . . . ?
C02K S00K C02P C024 -6.3(8) . . . . ?
C02L S1 C01Z C01S 175.3(7) . . . . ?
C02L S1 C01Z C033 -8.6(8) . . . . ?
C02L S00O C033 C01Z 9.9(8) . . . . ?
C02O S00C C02I S006 12.4(6) . . . . ?
C02O S00C C02I C02Z -166.1(8) . . . . ?
C02P S00K C02K S00J 9.8(5) . . . . ?
C02P S00K C02K C029 -169.4(8) . . . . ?
C02Q S008 C023 C01W 174.7(7) . . . . ?
C02Q S008 C023 C02B -8.9(8) . . . . ?
C02Q S00E C02B C023 10.0(8) . . . . ?
C02R S00F C02G S005 -15.2(5) . . . . ?
C02R S00F C02G C02F 164.2(8) . . . . ?
C02T S00A C025 C01V -174.9(7) . . . . ?
C02T S00A C025 C02H 2.9(7) . . . . ?
C02T S00H C02H C025 -5.6(8) . . . . ?
C02U S00L C02F S009 -9.9(6) . . . . ?
C02U S00L C02F C02G 168.2(8) . . . . ?
C02V S00N C029 S00B -5.7(5) . . . . ?
C02V S00N C029 C02K 172.1(8) . . . . ?
C02X S00D C026 C01K 174.1(6) . . . . ?
C02X S00D C026 C031 -7.6(8) . . . . ?
C02X S00P C031 C026 6.9(8) . . . . ?
C02Z S00I C02E C01X -173.4(7) . . . . ?
C02Z S00I C02E C035 6.4(8) . . . . ?
C02Z S00S C035 C02E -6.5(8) . . . . ?
C031 S00P C02X S00D -11.7(6) . . . . ?
C031 S00P C02X C02L 165.4(8) . . . . ?
C032 S00M C022 C01Y 172.1(7) . . . . ?
C032 S00M C022 C034 -4.1(8) . . . . ?
C032 S00Q C034 C022 6.5(8) . . . . ?
C033 S00O C02L S1 -15.3(6) . . . . ?
C033 S00O C02L C02X 161.1(8) . . . . ?
C034 S00Q C032 S00M -8.8(6) . . . . ?
C034 S00Q C032 C032 170.2(11) . . . 3_666 ?
C035 S00S C02Z S00I 10.5(6) . . . . ?
C035 S00S C02Z C02I -168.7(8) . . . . ?
C036 S00R C02J S00G -13.7(6) . . . . ?
C036 S00R C02J C02Q 163.3(8) . . . . ?
